data_7016162
loop_
_publ_author_name
'Holub, Josef'
'St\'ibr, Bohumil'
'Bakardjiev, Mario'
'R\%u\<zi\<cka, Ale\<s'
'Pad\<elkov\'a, Zde\<nka'

_publ_section_title
;
 Thermal isomerization of \h(6)-arene ferradicarbolllides. Experimental
 proof for isolobal relation between (\h(6)-arene)Fe and
 (\h(5)-cyclopentadienyl)Co cluster units.
;
_journal_issue 25
_journal_name_full 'Dalton transactions (Cambridge, England : 2003)'
_journal_page_first 6623
_journal_page_last 6625
_journal_paper_doi 10.1039/c1dt10367a
_journal_volume 40
_journal_year 2011
_chemical_formula_moiety 'C13 H27 B9 Fe'
_chemical_formula_sum 'C13 H27 B9 Fe'
_chemical_formula_weight 336.49
_chemical_name_systematic
;
?
;
_space_group_IT_number 61
_symmetry_cell_setting orthorhombic
_symmetry_space_group_name_Hall '-P 2ac 2ab'
_symmetry_space_group_name_H-M 'P b c a'
_atom_sites_solution_hydrogens geom
_atom_sites_solution_primary direct
_atom_sites_solution_secondary difmap
_audit_creation_method SHELXL-97
_cell_angle_alpha 90
_cell_angle_beta 90
_cell_angle_gamma 90
_cell_formula_units_Z 8
_cell_length_a 10.7301(7)
_cell_length_b 12.0972(12)
_cell_length_c 26.5778(14)
_cell_measurement_reflns_used 50955
_cell_measurement_temperature 150(1)
_cell_measurement_theta_max 27.5
_cell_measurement_theta_min 1
_cell_volume 3449.9(4)
_computing_cell_refinement 'COLLECT and DENZO'
_computing_data_collection 'COLLECT (Hooft, 1998) and DENZO (Otwinowski & Minor, 1997)'
_computing_data_reduction 'COLLECT and DENZO'
_computing_molecular_graphics 'PLATON (Spek, 2003)'
_computing_publication_material 'SHELXL-97 (Sheldrick, 1997)'
_computing_structure_refinement 'SHELXL-97 (Sheldrick, 1997)'
_computing_structure_solution 'SIR92 (Altomare et al., 1994)'
_diffrn_ambient_temperature 150(1)
_diffrn_detector_area_resol_mean 9.091
_diffrn_measured_fraction_theta_full 0.990
_diffrn_measured_fraction_theta_max 0.990
_diffrn_measurement_device_type 'Bruker Nonius KappaCCD area detector'
_diffrn_measurement_method '\f and \w scans to fill the Ewald sphere'
_diffrn_radiation_monochromator graphite
_diffrn_radiation_source 'fine-focus sealed tube'
_diffrn_radiation_type MoK\a
_diffrn_radiation_wavelength 0.71073
_diffrn_reflns_av_R_equivalents 0.0741
_diffrn_reflns_av_sigmaI/netI 0.0306
_diffrn_reflns_limit_h_max 13
_diffrn_reflns_limit_h_min -13
_diffrn_reflns_limit_k_max 15
_diffrn_reflns_limit_k_min -15
_diffrn_reflns_limit_l_max 34
_diffrn_reflns_limit_l_min -34
_diffrn_reflns_number 50784
_diffrn_reflns_theta_full 27.50
_diffrn_reflns_theta_max 27.50
_diffrn_reflns_theta_min 1.53
_diffrn_standards_number 0
_exptl_absorpt_coefficient_mu 0.862
_exptl_absorpt_correction_T_max 0.821
_exptl_absorpt_correction_T_min 0.758
_exptl_absorpt_correction_type integration
_exptl_absorpt_process_details
;
Gaussian integration (Coppens, 1970)
;
_exptl_crystal_colour red
_exptl_crystal_density_diffrn 1.296
_exptl_crystal_density_method 'not measured'
_exptl_crystal_description block
_exptl_crystal_F_000 1408
_exptl_crystal_size_max 0.49
_exptl_crystal_size_mid 0.38
_exptl_crystal_size_min 0.33
_refine_diff_density_max 0.362
_refine_diff_density_min -0.371
_refine_diff_density_rms 0.068
_refine_ls_extinction_method none
_refine_ls_goodness_of_fit_ref 1.094
_refine_ls_hydrogen_treatment constr
_refine_ls_matrix_type full
_refine_ls_number_parameters 208
_refine_ls_number_reflns 3917
_refine_ls_number_restraints 120
_refine_ls_restrained_S_all 1.078
_refine_ls_R_factor_all 0.0712
_refine_ls_R_factor_gt 0.0452
_refine_ls_shift/su_max 0.001
_refine_ls_shift/su_mean 0.000
_refine_ls_structure_factor_coef Fsqd
_refine_ls_weighting_details 'calc w=1/[\s^2^(Fo^2^)+(0.0386P)^2^+4.5701P] where P=(Fo^2^+2Fc^2^)/3'
_refine_ls_weighting_scheme calc
_refine_ls_wR_factor_gt 0.0961
_refine_ls_wR_factor_ref 0.1093
_reflns_number_gt 2898
_reflns_number_total 3917
_reflns_threshold_expression >2sigma(I)
_cod_data_source_file c1dt10367a.txt
_cod_data_source_block shelxl
_cod_depositor_comments
;
The following automatic conversions were performed:

'_symmetry_cell_setting' value 'Orthorhombic' changed to
'orthorhombic' according to
/home/saulius/struct/CIF-dictionaries/cif_core.dic dictionary named
'cif_core.dic' version 2.4.1 from 2010-06-29.

Automatic conversion script
Id: cif_fix_values 1715 2011-07-08 13:25:40Z adriana 
;
_cod_original_cell_volume 3449.8(4)
_cod_original_sg_symbol_H-M Pbca
_cod_database_code 7016162

loop_
_symmetry_equiv_pos_as_xyz
'x, y, z'
'-x+1/2, -y, z+1/2'
'x+1/2, -y+1/2, -z'
'-x, y+1/2, -z+1/2'
'-x, -y, -z'
'x-1/2, y, -z-1/2'
'-x-1/2, y-1/2, z'
'x, -y-1/2, z-1/2'

loop_
_atom_site_label
_atom_site_type_symbol
_atom_site_fract_x
_atom_site_fract_y
_atom_site_fract_z
_atom_site_U_iso_or_equiv
_atom_site_adp_type
_atom_site_occupancy
_atom_site_symmetry_multiplicity
_atom_site_calc_flag
_atom_site_refinement_flags
_atom_site_disorder_assembly
_atom_site_disorder_group
Fe1 Fe 0.06085(3) 0.18821(3) 0.623509(12) 0.02014(11) Uani 1 1 d . . .
B6 B -0.0008(3) 0.0746(2) 0.67705(11) 0.0269(6) Uani 1 1 d . . .
H6 H 0.0408 0.0913 0.7141 0.032 Uiso 1 1 d R . .
B3 B -0.1052(3) 0.1569(2) 0.58686(11) 0.0239(6) Uani 1 1 d . . .
H3 H -0.1299 0.2288 0.5636 0.029 Uiso 1 1 d R . .
C4 C 0.0100(2) 0.0656(2) 0.57294(9) 0.0250(5) Uani 1 1 d U . .
H4 H 0.0642 0.0758 0.5381 0.030 Uiso 1 1 d R . .
B11 B -0.1568(3) 0.0237(3) 0.67266(12) 0.0317(7) Uani 1 1 d . . .
H11 H -0.2139 0.0094 0.7064 0.038 Uiso 1 1 d R . .
C2 C -0.1156(2) 0.1513(2) 0.65053(9) 0.0231(5) Uani 1 1 d U . .
H2 H -0.1518 0.2229 0.6715 0.028 Uiso 1 1 d R . .
C14 C 0.0789(2) 0.3425(2) 0.66044(10) 0.0266(6) Uani 1 1 d . . .
B5 B 0.0831(3) 0.0166(2) 0.62474(11) 0.0277(6) Uani 1 1 d . . .
H5 H 0.1823 -0.0060 0.6264 0.033 Uiso 1 1 d R . .
C13 C 0.0591(3) 0.3587(2) 0.60888(10) 0.0315(6) Uani 1 1 d . . .
H13 H -0.0044 0.4056 0.5984 0.038 Uiso 1 1 d R . .
B9 B -0.0234(3) -0.0670(3) 0.58987(12) 0.0299(7) Uani 1 1 d . . .
H9 H 0.0079 -0.1407 0.5692 0.036 Uiso 1 1 d R . .
B8 B -0.1406(3) 0.0205(2) 0.56581(11) 0.0272(6) Uani 1 1 d . . .
H8 H -0.1859 0.0047 0.5294 0.033 Uiso 1 1 d R . .
C15 C 0.1777(3) 0.2738(2) 0.67605(11) 0.0320(6) Uani 1 1 d . . .
C16 C 0.2517(3) 0.2194(3) 0.63983(14) 0.0436(8) Uani 1 1 d U . .
C18 C 0.1335(3) 0.3055(3) 0.57264(10) 0.0463(9) Uani 1 1 d U . .
B7 B -0.2230(3) 0.0771(3) 0.61704(11) 0.0287(6) Uani 1 1 d . . .
H7 H -0.3223 0.0988 0.6144 0.034 Uiso 1 1 d R . .
C19 C -0.0063(3) 0.3975(3) 0.69766(12) 0.0432(8) Uani 1 1 d U . .
H19A H -0.0396 0.3424 0.7199 0.052 Uiso 1 1 d R . .
H19B H -0.0733 0.4337 0.6803 0.052 Uiso 1 1 d R . .
H19C H 0.0399 0.4509 0.7168 0.052 Uiso 1 1 d R . .
B10 B -0.0313(3) -0.0635(3) 0.65631(12) 0.0330(7) Uani 1 1 d . . .
H10 H -0.0046 -0.1354 0.6793 0.040 Uiso 1 1 d R . .
B12 B -0.1705(3) -0.0614(3) 0.61951(12) 0.0305(7) Uani 1 1 d . . .
H12 H -0.2355 -0.1317 0.6185 0.037 Uiso 1 1 d R . .
C17 C 0.2291(3) 0.2338(3) 0.58866(14) 0.0496(9) Uani 1 1 d U . .
C23 C 0.1026(5) 0.3247(4) 0.51750(12) 0.0827(16) Uani 1 1 d U . .
H23A H 0.0296 0.3702 0.5149 0.099 Uiso 1 1 d R . .
H23B H 0.0874 0.2548 0.5015 0.099 Uiso 1 1 d R . .
H23C H 0.1714 0.3608 0.5013 0.099 Uiso 1 1 d R . .
C20 C 0.2037(4) 0.2608(3) 0.73120(12) 0.0570(10) Uani 1 1 d U . .
H20A H 0.2347 0.1878 0.7377 0.068 Uiso 1 1 d R . .
H20B H 0.1279 0.2723 0.7497 0.068 Uiso 1 1 d R . .
H20C H 0.2646 0.3144 0.7415 0.068 Uiso 1 1 d R . .
C22 C 0.3066(4) 0.1683(4) 0.55160(18) 0.0961(19) Uani 1 1 d U . .
H22A H 0.3929 0.1873 0.5557 0.115 Uiso 1 1 d R . .
H22B H 0.2810 0.1846 0.5178 0.115 Uiso 1 1 d R . .
H22C H 0.2954 0.0909 0.5582 0.115 Uiso 1 1 d R . .
C21 C 0.3554(4) 0.1444(4) 0.6582(2) 0.0949(19) Uani 1 1 d U . .
H21A H 0.3921 0.1072 0.6299 0.114 Uiso 1 1 d R . .
H21B H 0.3220 0.0908 0.6811 0.114 Uiso 1 1 d R . .
H21C H 0.4178 0.1877 0.6750 0.114 Uiso 1 1 d R . .

loop_
_atom_site_aniso_label
_atom_site_aniso_U_11
_atom_site_aniso_U_22
_atom_site_aniso_U_33
_atom_site_aniso_U_23
_atom_site_aniso_U_13
_atom_site_aniso_U_12
Fe1 0.02133(17) 0.01718(19) 0.02191(17) -0.00411(14) 0.00185(14) -0.00268(14)
B6 0.0324(16) 0.0233(16) 0.0250(14) 0.0014(12) -0.0030(12) -0.0031(13)
B3 0.0261(13) 0.0200(15) 0.0255(13) -0.0028(11) -0.0025(11) -0.0011(11)
C4 0.0258(12) 0.0223(13) 0.0268(12) -0.0053(10) 0.0016(11) -0.0033(11)
B11 0.0389(17) 0.0257(16) 0.0306(16) 0.0008(12) 0.0079(14) -0.0100(14)
C2 0.0254(12) 0.0200(13) 0.0239(12) -0.0035(9) 0.0052(10) -0.0002(10)
C14 0.0301(13) 0.0190(13) 0.0307(13) -0.0052(10) -0.0035(11) -0.0060(10)
B5 0.0285(15) 0.0203(14) 0.0341(15) -0.0026(12) -0.0044(13) 0.0012(11)
C13 0.0405(15) 0.0182(13) 0.0357(14) 0.0045(11) -0.0106(12) -0.0087(12)
B9 0.0307(15) 0.0179(15) 0.0411(17) -0.0075(13) 0.0017(13) -0.0024(12)
B8 0.0280(15) 0.0242(16) 0.0293(15) -0.0065(12) -0.0016(12) -0.0044(12)
C15 0.0316(14) 0.0223(14) 0.0420(15) -0.0049(12) -0.0097(12) -0.0072(12)
C16 0.0237(14) 0.0287(16) 0.079(2) -0.0203(15) -0.0035(15) -0.0050(12)
C18 0.065(2) 0.048(2) 0.0253(13) -0.0040(13) 0.0074(14) -0.0397(18)
B7 0.0227(14) 0.0274(16) 0.0360(16) -0.0054(13) 0.0026(12) -0.0033(12)
C19 0.0391(17) 0.0397(18) 0.0508(18) -0.0216(14) 0.0032(15) -0.0008(14)
B10 0.0412(18) 0.0194(16) 0.0384(17) 0.0033(13) -0.0025(14) -0.0026(13)
B12 0.0303(15) 0.0213(15) 0.0397(17) -0.0035(13) 0.0023(14) -0.0063(12)
C17 0.0385(17) 0.0435(19) 0.067(2) -0.0285(17) 0.0259(17) -0.0236(16)
C23 0.131(4) 0.089(3) 0.0278(16) 0.0057(18) 0.004(2) -0.075(3)
C20 0.073(3) 0.044(2) 0.053(2) -0.0026(16) -0.0355(19) -0.0047(18)
C22 0.077(3) 0.095(4) 0.117(4) -0.065(3) 0.066(3) -0.049(3)
C21 0.038(2) 0.056(3) 0.191(6) -0.043(3) -0.032(3) 0.0116(19)

loop_
_atom_type_symbol
_atom_type_description
_atom_type_scat_dispersion_real
_atom_type_scat_dispersion_imag
_atom_type_scat_source
C C 0.0033 0.0016 'International Tables Vol C Tables 4.2.6.8 and 6.1.1.4'
H H 0.0000 0.0000 'International Tables Vol C Tables 4.2.6.8 and 6.1.1.4'
B B 0.0013 0.0007 'International Tables Vol C Tables 4.2.6.8 and 6.1.1.4'
Fe Fe 0.3463 0.8444 'International Tables Vol C Tables 4.2.6.8 and 6.1.1.4'

loop_
_exptl_crystal_face_index_h
_exptl_crystal_face_index_k
_exptl_crystal_face_index_l
_exptl_crystal_face_perp_dist
0 0 -1 0.147
0 0 1 0.245
1 0 0 0.136
-1 0 0 0.194
1 0 1 0.135
-1 0 1 0.195
0 1 0 0.208
0 -1 0 0.160
-1 1 0 0.176
1 1 0 0.164
1 -1 0 0.128
-1 -1 0 0.142

loop_
_geom_angle_atom_site_label_1
_geom_angle_atom_site_label_2
_geom_angle_atom_site_label_3
_geom_angle
_geom_angle_site_symmetry_1
_geom_angle_site_symmetry_3
_geom_angle_publ_flag
B3 Fe1 C2 48.41(10) . . ?
B3 Fe1 C4 48.44(11) . . ?
C2 Fe1 C4 80.24(10) . . ?
B3 Fe1 B6 85.82(12) . . ?
C2 Fe1 B6 48.10(11) . . ?
C4 Fe1 B6 83.54(11) . . ?
B3 Fe1 B5 85.62(12) . . ?
C2 Fe1 B5 83.40(11) . . ?
C4 Fe1 B5 47.93(11) . . ?
B6 Fe1 B5 51.04(12) . . ?
B3 Fe1 C13 94.89(11) . . ?
C2 Fe1 C13 105.52(11) . . ?
C4 Fe1 C13 125.46(10) . . ?
B6 Fe1 C13 140.44(12) . . ?
B5 Fe1 C13 168.52(12) . . ?
B3 Fe1 C17 125.53(13) . . ?
C2 Fe1 C17 173.21(14) . . ?
C4 Fe1 C17 97.35(11) . . ?
B6 Fe1 C17 138.22(15) . . ?
B5 Fe1 C17 99.75(13) . . ?
C13 Fe1 C17 70.63(13) . . ?
B3 Fe1 C18 98.05(12) . . ?
C2 Fe1 C18 134.78(13) . . ?
C4 Fe1 C18 99.37(11) . . ?
B6 Fe1 C18 176.10(12) . . ?
B5 Fe1 C18 129.49(13) . . ?
C13 Fe1 C18 39.07(12) . . ?
C17 Fe1 C18 39.08(14) . . ?
B3 Fe1 C14 117.32(11) . . ?
C2 Fe1 C14 96.47(10) . . ?
C4 Fe1 C14 162.63(10) . . ?
B6 Fe1 C14 107.08(11) . . ?
B5 Fe1 C14 149.08(11) . . ?
C13 Fe1 C14 38.79(10) . . ?
C17 Fe1 C14 83.93(11) . . ?
C18 Fe1 C14 70.75(11) . . ?
B3 Fe1 C16 163.57(13) . . ?
C2 Fe1 C16 147.84(12) . . ?
C4 Fe1 C16 120.79(11) . . ?
B6 Fe1 C16 106.44(13) . . ?
B5 Fe1 C16 93.60(12) . . ?
C13 Fe1 C16 82.67(12) . . ?
C17 Fe1 C16 38.44(14) . . ?
C18 Fe1 C16 69.86(14) . . ?
C14 Fe1 C16 70.21(11) . . ?
B3 Fe1 C15 154.22(11) . . ?
C2 Fe1 C15 114.37(10) . . ?
C4 Fe1 C15 157.10(11) . . ?
B6 Fe1 C15 93.41(11) . . ?
B5 Fe1 C15 113.75(11) . . ?
C13 Fe1 C15 69.59(11) . . ?
C17 Fe1 C15 69.99(12) . . ?
C18 Fe1 C15 82.89(11) . . ?
C14 Fe1 C15 38.64(10) . . ?
C16 Fe1 C15 38.57(11) . . ?
C2 B6 B11 58.72(17) . . ?
C2 B6 B10 104.5(2) . . ?
B11 B6 B10 59.18(17) . . ?
C2 B6 B5 104.84(19) . . ?
B11 B6 B5 106.5(2) . . ?
B10 B6 B5 59.27(17) . . ?
C2 B6 Fe1 65.57(13) . . ?
B11 B6 Fe1 118.65(18) . . ?
B10 B6 Fe1 117.58(18) . . ?
B5 B6 Fe1 64.61(14) . . ?
C2 B6 H6 124.5 . . ?
B11 B6 H6 120.1 . . ?
B10 B6 H6 121.4 . . ?
B5 B6 H6 124.1 . . ?
Fe1 B6 H6 111.2 . . ?
C2 B3 C4 103.8(2) . . ?
C2 B3 B7 58.84(15) . . ?
C4 B3 B7 105.2(2) . . ?
C2 B3 B8 105.2(2) . . ?
C4 B3 B8 59.01(16) . . ?
B7 B3 B8 59.28(16) . . ?
C2 B3 Fe1 66.04(13) . . ?
C4 B3 Fe1 66.05(13) . . ?
B7 B3 Fe1 119.94(18) . . ?
B8 B3 Fe1 120.09(18) . . ?
C2 B3 H3 125.1 . . ?
C4 B3 H3 124.6 . . ?
B7 B3 H3 120.7 . . ?
B8 B3 H3 120.3 . . ?
Fe1 B3 H3 109.1 . . ?
B5 C4 B3 112.8(2) . . ?
B5 C4 B9 63.43(17) . . ?
B3 C4 B9 113.6(2) . . ?
B5 C4 B8 114.5(2) . . ?
B3 C4 B8 62.95(16) . . ?
B9 C4 B8 62.06(17) . . ?
B5 C4 Fe1 66.53(13) . . ?
B3 C4 Fe1 65.52(12) . . ?
B9 C4 Fe1 123.87(17) . . ?
B8 C4 Fe1 123.12(17) . . ?
B5 C4 H4 118.6 . . ?
B3 C4 H4 119.7 . . ?
B9 C4 H4 116.0 . . ?
B8 C4 H4 116.1 . . ?
Fe1 C4 H4 109.1 . . ?
C2 B11 B12 105.9(2) . . ?
C2 B11 B7 58.99(16) . . ?
B12 B11 B7 60.41(17) . . ?
C2 B11 B10 104.9(2) . . ?
B12 B11 B10 60.95(18) . . ?
B7 B11 B10 108.6(2) . . ?
C2 B11 B6 57.95(16) . . ?
B12 B11 B6 109.4(2) . . ?
B7 B11 B6 107.8(2) . . ?
B10 B11 B6 60.48(18) . . ?
C2 B11 H11 124.5 . . ?
B12 B11 H11 121.2 . . ?
B7 B11 H11 121.2 . . ?
B10 B11 H11 122.1 . . ?
B6 B11 H11 121.5 . . ?
B6 C2 B3 112.85(19) . . ?
B6 C2 B11 63.32(18) . . ?
B3 C2 B11 113.3(2) . . ?
B6 C2 B7 114.7(2) . . ?
B3 C2 B7 63.00(16) . . ?
B11 C2 B7 62.05(17) . . ?
B6 C2 Fe1 66.33(13) . . ?
B3 C2 Fe1 65.55(12) . . ?
B11 C2 Fe1 123.36(18) . . ?
B7 C2 Fe1 123.21(16) . . ?
B6 C2 H2 118.5 . . ?
B3 C2 H2 119.7 . . ?
B11 C2 H2 116.5 . . ?
B7 C2 H2 116.0 . . ?
Fe1 C2 H2 109.1 . . ?
C13 C14 C15 119.0(3) . . ?
C13 C14 C19 119.4(3) . . ?
C15 C14 C19 121.6(3) . . ?
C13 C14 Fe1 69.84(15) . . ?
C15 C14 Fe1 71.67(15) . . ?
C19 C14 Fe1 129.78(19) . . ?
C4 B5 B10 104.8(2) . . ?
C4 B5 B9 58.62(16) . . ?
B10 B5 B9 59.57(17) . . ?
C4 B5 B6 105.1(2) . . ?
B10 B5 B6 60.10(17) . . ?
B9 B5 B6 107.5(2) . . ?
C4 B5 Fe1 65.54(13) . . ?
B10 B5 Fe1 118.08(19) . . ?
B9 B5 Fe1 118.74(18) . . ?
B6 B5 Fe1 64.36(13) . . ?
C4 B5 H5 124.7 . . ?
B10 B5 H5 121.0 . . ?
B9 B5 H5 120.0 . . ?
B6 B5 H5 123.4 . . ?
Fe1 B5 H5 111.0 . . ?
C14 C13 C18 121.4(3) . . ?
C14 C13 Fe1 71.37(15) . . ?
C18 C13 Fe1 70.89(17) . . ?
C14 C13 H13 119.3 . . ?
C18 C13 H13 119.3 . . ?
Fe1 C13 H13 131.5 . . ?
C4 B9 B8 59.31(17) . . ?
C4 B9 B12 105.7(2) . . ?
B8 B9 B12 60.11(17) . . ?
C4 B9 B10 104.6(2) . . ?
B8 B9 B10 108.3(2) . . ?
B12 B9 B10 60.71(18) . . ?
C4 B9 B5 57.96(16) . . ?
B8 B9 B5 107.8(2) . . ?
B12 B9 B5 108.6(2) . . ?
B10 B9 B5 59.92(17) . . ?
C4 B9 H9 124.6 . . ?
B8 B9 H9 121.6 . . ?
B12 B9 H9 121.8 . . ?
B10 B9 H9 122.1 . . ?
B5 B9 H9 121.5 . . ?
C4 B8 B7 105.3(2) . . ?
C4 B8 B9 58.63(16) . . ?
B7 B8 B9 108.1(2) . . ?
C4 B8 B12 105.1(2) . . ?
B7 B8 B12 60.19(17) . . ?
B9 B8 B12 60.01(18) . . ?
C4 B8 B3 58.04(15) . . ?
B7 B8 B3 60.30(16) . . ?
B9 B8 B3 106.8(2) . . ?
B12 B8 B3 107.7(2) . . ?
C4 B8 H8 124.7 . . ?
B7 B8 H8 121.7 . . ?
B9 B8 H8 122.0 . . ?
B12 B8 H8 122.2 . . ?
B3 B8 H8 122.1 . . ?
C14 C15 C16 119.8(3) . . ?
C14 C15 C20 119.3(3) . . ?
C16 C15 C20 120.9(3) . . ?
C14 C15 Fe1 69.69(14) . . ?
C16 C15 Fe1 70.05(16) . . ?
C20 C15 Fe1 134.0(2) . . ?
C17 C16 C15 120.7(3) . . ?
C17 C16 C21 121.1(3) . . ?
C15 C16 C21 118.2(4) . . ?
C17 C16 Fe1 69.87(17) . . ?
C15 C16 Fe1 71.38(16) . . ?
C21 C16 Fe1 131.8(2) . . ?
C13 C18 C17 119.2(3) . . ?
C13 C18 C23 117.8(4) . . ?
C17 C18 C23 123.0(4) . . ?
C13 C18 Fe1 70.04(15) . . ?
C17 C18 Fe1 70.22(18) . . ?
C23 C18 Fe1 129.8(2) . . ?
C2 B7 B8 105.6(2) . . ?
C2 B7 B11 58.97(16) . . ?
B8 B7 B11 107.7(2) . . ?
C2 B7 B12 105.3(2) . . ?
B8 B7 B12 60.05(17) . . ?
B11 B7 B12 59.58(18) . . ?
C2 B7 B3 58.15(15) . . ?
B8 B7 B3 60.43(16) . . ?
B11 B7 B3 106.9(2) . . ?
B12 B7 B3 107.7(2) . . ?
C2 B7 H7 124.2 . . ?
B8 B7 H7 121.9 . . ?
B11 B7 H7 122.1 . . ?
B12 B7 H7 122.4 . . ?
B3 B7 H7 122.0 . . ?
C14 C19 H19A 109.0 . . ?
C14 C19 H19B 110.0 . . ?
H19A C19 H19B 109.5 . . ?
C14 C19 H19C 109.4 . . ?
H19A C19 H19C 109.5 . . ?
H19B C19 H19C 109.5 . . ?
B11 B10 B9 107.2(2) . . ?
B11 B10 B5 108.5(2) . . ?
B9 B10 B5 60.50(17) . . ?
B11 B10 B12 59.20(18) . . ?
B9 B10 B12 59.56(17) . . ?
B5 B10 B12 108.2(2) . . ?
B11 B10 B6 60.35(18) . . ?
B9 B10 B6 108.7(2) . . ?
B5 B10 B6 60.63(17) . . ?
B12 B10 B6 107.9(2) . . ?
B11 B10 H10 122.3 . . ?
B9 B10 H10 121.6 . . ?
B5 B10 H10 120.9 . . ?
B12 B10 H10 122.2 . . ?
B6 B10 H10 121.3 . . ?
B11 B12 B9 107.9(2) . . ?
B11 B12 B8 107.8(2) . . ?
B9 B12 B8 59.88(17) . . ?
B11 B12 B7 60.01(17) . . ?
B9 B12 B7 107.7(2) . . ?
B8 B12 B7 59.77(17) . . ?
B11 B12 B10 59.84(18) . . ?
B9 B12 B10 59.73(18) . . ?
B8 B12 B10 107.3(2) . . ?
B7 B12 B10 107.5(2) . . ?
B11 B12 H12 121.8 . . ?
B9 B12 H12 121.8 . . ?
B8 B12 H12 121.9 . . ?
B7 B12 H12 122.0 . . ?
B10 B12 H12 122.2 . . ?
C16 C17 C18 119.9(3) . . ?
C16 C17 C22 118.3(4) . . ?
C18 C17 C22 121.7(4) . . ?
C16 C17 Fe1 71.69(17) . . ?
C18 C17 Fe1 70.70(17) . . ?
C22 C17 Fe1 128.4(2) . . ?
C18 C23 H23A 109.6 . . ?
C18 C23 H23B 109.3 . . ?
H23A C23 H23B 109.5 . . ?
C18 C23 H23C 109.5 . . ?
H23A C23 H23C 109.5 . . ?
H23B C23 H23C 109.4 . . ?
C15 C20 H20A 109.7 . . ?
C15 C20 H20B 109.2 . . ?
H20A C20 H20B 109.5 . . ?
C15 C20 H20C 109.5 . . ?
H20A C20 H20C 109.5 . . ?
H20B C20 H20C 109.5 . . ?
C17 C22 H22A 109.3 . . ?
C17 C22 H22B 110.2 . . ?
H22A C22 H22B 109.5 . . ?
C17 C22 H22C 108.9 . . ?
H22A C22 H22C 109.5 . . ?
H22B C22 H22C 109.5 . . ?
C16 C21 H21A 109.3 . . ?
C16 C21 H21B 109.5 . . ?
H21A C21 H21B 109.5 . . ?
C16 C21 H21C 109.6 . . ?
H21A C21 H21C 109.5 . . ?
H21B C21 H21C 109.5 . . ?

loop_
_geom_bond_atom_site_label_1
_geom_bond_atom_site_label_2
_geom_bond_distance
_geom_bond_site_symmetry_2
_geom_bond_publ_flag
Fe1 B3 2.066(3) . ?
Fe1 C2 2.074(2) . ?
Fe1 C4 2.074(2) . ?
Fe1 B6 2.086(3) . ?
Fe1 B5 2.090(3) . ?
Fe1 C13 2.098(3) . ?
Fe1 C17 2.103(3) . ?
Fe1 C18 2.109(3) . ?
Fe1 C14 2.118(3) . ?
Fe1 C16 2.127(3) . ?
Fe1 C15 2.144(3) . ?
B6 C2 1.695(4) . ?
B6 B11 1.787(4) . ?
B6 B10 1.790(4) . ?
B6 B5 1.799(4) . ?
B6 H6 1.0999 . ?
B3 C2 1.697(4) . ?
B3 C4 1.698(4) . ?
B3 B7 1.780(4) . ?
B3 B8 1.783(4) . ?
B3 H3 1.1000 . ?
C4 B5 1.692(4) . ?
C4 B9 1.704(4) . ?
C4 B8 1.716(4) . ?
C4 H4 1.0999 . ?
B11 C2 1.710(4) . ?
B11 B12 1.755(4) . ?
B11 B7 1.762(4) . ?
B11 B10 1.766(5) . ?
B11 H11 1.1000 . ?
C2 B7 1.710(4) . ?
C2 H2 1.1000 . ?
C14 C13 1.400(4) . ?
C14 C15 1.410(4) . ?
C14 C19 1.502(4) . ?
B5 B10 1.775(4) . ?
B5 B9 1.785(4) . ?
B5 H5 1.1000 . ?
C13 C18 1.407(4) . ?
C13 H13 0.9299 . ?
B9 B8 1.763(4) . ?
B9 B12 1.765(4) . ?
B9 B10 1.768(5) . ?
B9 H9 1.1001 . ?
B8 B7 1.762(4) . ?
B8 B12 1.767(4) . ?
B8 H8 1.0998 . ?
C15 C16 1.411(4) . ?
C15 C20 1.500(4) . ?
C16 C17 1.392(5) . ?
C16 C21 1.516(5) . ?
C18 C17 1.409(5) . ?
C18 C23 1.520(4) . ?
B7 B12 1.770(4) . ?
B7 H7 1.0999 . ?
C19 H19A 0.9601 . ?
C19 H19B 0.9599 . ?
C19 H19C 0.9599 . ?
B10 B12 1.786(4) . ?
B10 H10 1.1000 . ?
B12 H12 1.1001 . ?
C17 C22 1.513(4) . ?
C23 H23A 0.9601 . ?
C23 H23B 0.9602 . ?
C23 H23C 0.9601 . ?
C20 H20A 0.9601 . ?
C20 H20B 0.9598 . ?
C20 H20C 0.9600 . ?
C22 H22A 0.9599 . ?
C22 H22B 0.9600 . ?
C22 H22C 0.9600 . ?
C21 H21A 0.9600 . ?
C21 H21B 0.9600 . ?
C21 H21C 0.9600 . ?
